data_4070828
loop_
_publ_author_name
'Zi, Guofu'
'Xiang, Li'
'Song, Haibin'

_publ_section_title
;
 Enantioselective Hydroamination/Cyclization Catalyzed by Organolanthanide
 Amides Derived from a New Chiral Ligand,
 (S)-2-(Pyrrol-2-ylmethyleneamino)-2&#x2032;-(dimethylamino)-1,1&#x2032;-binaphthyl
;
_journal_issue 6
_journal_name_full Organometallics
_journal_page_first 1242
_journal_paper_doi 10.1021/om701058k
_journal_volume 27
_journal_year 2008
_chemical_formula_moiety 'C67 H70 N7 Si2 Y'
_chemical_formula_sum 'C67 H70 N7 Si2 Y'
_chemical_formula_weight 1118.39
_chemical_name_systematic
; 
 ? 
;
_space_group_IT_number 19
_symmetry_cell_setting orthorhombic
_symmetry_space_group_name_Hall 'P 2ac 2ab'
_symmetry_space_group_name_H-M 'P 21 21 21'
_atom_sites_solution_hydrogens geom
_atom_sites_solution_primary direct
_atom_sites_solution_secondary difmap
_audit_creation_method SHELXL-97
_cell_angle_alpha 90.00
_cell_angle_beta 90.00
_cell_angle_gamma 90.00
_cell_formula_units_Z 4
_cell_length_a 11.4444(10)
_cell_length_b 21.5082(16)
_cell_length_c 24.216(2)
_cell_measurement_reflns_used 13824
_cell_measurement_temperature 113(2)
_cell_measurement_theta_max 27.1
_cell_measurement_theta_min 1.7
_cell_volume 5960.7(8)
_computing_cell_refinement CrystalClear
_computing_data_collection CrystalClear
_computing_data_reduction CrystalClear
_computing_publication_material 'CrystalStructure 3.7.0'
_computing_structure_refinement 'SHELXL-97 (Sheldrick, 1997)'
_computing_structure_solution 'SHELXS-97 (Sheldrick, 1990)'
_diffrn_ambient_temperature 113(2)
_diffrn_detector_area_resol_mean 14.63
_diffrn_measured_fraction_theta_full 0.999
_diffrn_measured_fraction_theta_max 0.999
_diffrn_measurement_device_type 'Rigaku Saturn'
_diffrn_measurement_method \w
_diffrn_radiation_monochromator confocal
_diffrn_radiation_source 'rotating anode'
_diffrn_radiation_type MoK\a
_diffrn_radiation_wavelength 0.71070
_diffrn_reflns_av_R_equivalents 0.0755
_diffrn_reflns_av_sigmaI/netI 0.0810
_diffrn_reflns_limit_h_max 14
_diffrn_reflns_limit_h_min -14
_diffrn_reflns_limit_k_max 27
_diffrn_reflns_limit_k_min -26
_diffrn_reflns_limit_l_max 30
_diffrn_reflns_limit_l_min -30
_diffrn_reflns_number 52865
_diffrn_reflns_theta_full 27.00
_diffrn_reflns_theta_max 27.00
_diffrn_reflns_theta_min 1.68
_exptl_absorpt_coefficient_mu 1.065
_exptl_absorpt_correction_T_max 0.9196
_exptl_absorpt_correction_T_min 0.8652
_exptl_absorpt_correction_type multi-scan
_exptl_absorpt_process_details crystalclear
_exptl_crystal_colour yellow
_exptl_crystal_density_diffrn 1.246
_exptl_crystal_density_method 'not measured'
_exptl_crystal_description platelet
_exptl_crystal_F_000 2352
_exptl_crystal_size_max 0.14
_exptl_crystal_size_mid 0.12
_exptl_crystal_size_min 0.08
_refine_diff_density_max 0.498
_refine_diff_density_min -0.465
_refine_diff_density_rms 0.060
_refine_ls_abs_structure_details 'Flack H D (1983), Acta Cryst. A39, 876-881'
_refine_ls_abs_structure_Flack 0.027(5)
_refine_ls_extinction_method none
_refine_ls_goodness_of_fit_ref 1.203
_refine_ls_hydrogen_treatment constr
_refine_ls_matrix_type full
_refine_ls_number_parameters 746
_refine_ls_number_reflns 12997
_refine_ls_number_restraints 100
_refine_ls_restrained_S_all 1.201
_refine_ls_R_factor_all 0.0717
_refine_ls_R_factor_gt 0.0656
_refine_ls_shift/su_max 0.001
_refine_ls_shift/su_mean 0.000
_refine_ls_structure_factor_coef Fsqd
_refine_ls_weighting_details 'calc w=1/[\s^2^(Fo^2^)+(0.0197P)^2^+1.0476P] where P=(Fo^2^+2Fc^2^)/3'
_refine_ls_weighting_scheme calc
_refine_ls_wR_factor_gt 0.1113
_refine_ls_wR_factor_ref 0.1135
_reflns_number_gt 12104
_reflns_number_total 12997
_reflns_threshold_expression >2sigma(I)
_cod_data_source_file om701058k-file003.cif
_cod_data_source_block compound3
_cod_original_cell_volume 5960.6(8)
_cod_database_code 4070828

loop_
_symmetry_equiv_pos_as_xyz
'x, y, z'
'x+1/2, -y+1/2, -z'
'-x, y+1/2, -z+1/2'
'-x+1/2, -y, z+1/2'

loop_
_atom_site_label
_atom_site_type_symbol
_atom_site_fract_x
_atom_site_fract_y
_atom_site_fract_z
_atom_site_U_iso_or_equiv
_atom_site_adp_type
_atom_site_occupancy
_atom_site_symmetry_multiplicity
_atom_site_calc_flag
_atom_site_refinement_flags
_atom_site_disorder_assembly
_atom_site_disorder_group
Y1 Y 0.30461(3) 0.506391(17) 0.586740(14) 0.02626(9) Uani 1 1 d . . .
Si1 Si 0.22446(11) 0.41705(6) 0.69848(5) 0.0400(3) Uani 1 1 d . . .
Si2 Si 0.09841(10) 0.39323(6) 0.59170(6) 0.0376(3) Uani 1 1 d . . .
N1 N 0.2743(3) 0.60202(15) 0.63736(13) 0.0286(8) Uani 1 1 d . . .
N2 N 0.3121(3) 0.71637(16) 0.55436(13) 0.0367(8) Uani 1 1 d . . .
N3 N 0.4792(3) 0.53464(16) 0.62651(13) 0.0305(8) Uani 1 1 d . . .
N4 N 0.4115(3) 0.45898(15) 0.51124(12) 0.0265(7) Uani 1 1 d . . .
N5 N 0.6813(4) 0.52827(17) 0.49408(15) 0.0482(10) Uani 1 1 d . . .
N6 N 0.2383(3) 0.55045(15) 0.50512(14) 0.0313(8) Uani 1 1 d . . .
N7 N 0.2021(3) 0.43384(15) 0.62933(13) 0.0318(7) Uani 1 1 d . . .
C1 C 0.1464(3) 0.69696(19) 0.63995(14) 0.0260(8) Uani 1 1 d . . .
C2 C 0.1652(3) 0.6331(2) 0.63824(15) 0.0290(9) Uani 1 1 d . . .
C3 C 0.0668(4) 0.5926(2) 0.63254(16) 0.0350(10) Uani 1 1 d . . .
H3 H 0.0796 0.5490 0.6312 0.042 Uiso 1 1 calc R . .
C4 C -0.0442(4) 0.6145(2) 0.62895(17) 0.0363(10) Uani 1 1 d . . .
H4 H -0.1073 0.5861 0.6257 0.044 Uiso 1 1 calc R . .
C5 C -0.0669(4) 0.6790(2) 0.63000(16) 0.0326(10) Uani 1 1 d . . .
C6 C 0.0295(3) 0.7206(2) 0.63514(15) 0.0293(9) Uani 1 1 d . . .
C7 C 0.0050(4) 0.7851(2) 0.63407(16) 0.0348(10) Uani 1 1 d . . .
H7 H 0.0677 0.8140 0.6360 0.042 Uiso 1 1 calc R . .
C8 C -0.1070(4) 0.8068(2) 0.63025(18) 0.0445(12) Uani 1 1 d . . .
H8 H -0.1211 0.8503 0.6290 0.053 Uiso 1 1 calc R . .
C9 C -0.2009(4) 0.7653(2) 0.62815(17) 0.0474(12) Uani 1 1 d . . .
H9 H -0.2785 0.7809 0.6272 0.057 Uiso 1 1 calc R . .
C10 C -0.1824(4) 0.7029(2) 0.62745(16) 0.0396(10) Uani 1 1 d . . .
H10 H -0.2469 0.6752 0.6252 0.048 Uiso 1 1 calc R . .
C11 C 0.2450(3) 0.74225(19) 0.64606(16) 0.0291(9) Uani 1 1 d . . .
C12 C 0.3262(4) 0.7508(2) 0.60402(16) 0.0363(10) Uani 1 1 d . . .
C13 C 0.4202(4) 0.7920(2) 0.6121(2) 0.0542(14) Uani 1 1 d . . .
H13 H 0.4778 0.7960 0.5841 0.065 Uiso 1 1 calc R . .
C14 C 0.4309(5) 0.8265(3) 0.6592(2) 0.0642(17) Uani 1 1 d . . .
H14 H 0.4943 0.8547 0.6631 0.077 Uiso 1 1 calc R . .
C15 C 0.3484(4) 0.8206(2) 0.70225(19) 0.0439(12) Uani 1 1 d . . .
C16 C 0.2560(3) 0.77720(19) 0.69683(16) 0.0298(9) Uani 1 1 d . . .
C17 C 0.1783(4) 0.77006(19) 0.74151(16) 0.0334(9) Uani 1 1 d . . .
H17 H 0.1165 0.7407 0.7390 0.040 Uiso 1 1 calc R . .
C18 C 0.1906(4) 0.8046(2) 0.78837(17) 0.0394(10) Uani 1 1 d . . .
H18 H 0.1379 0.7985 0.8182 0.047 Uiso 1 1 calc R . .
C19 C 0.2802(4) 0.8493(2) 0.79331(18) 0.0439(12) Uani 1 1 d . . .
H19 H 0.2863 0.8739 0.8258 0.053 Uiso 1 1 calc R . .
C20 C 0.3578(4) 0.8570(2) 0.7514(2) 0.0536(14) Uani 1 1 d . . .
H20 H 0.4188 0.8867 0.7548 0.064 Uiso 1 1 calc R . .
C21 C 0.3666(4) 0.6199(2) 0.66486(16) 0.0333(10) Uani 1 1 d . . .
H21 H 0.3620 0.6555 0.6881 0.040 Uiso 1 1 calc R . .
C22 C 0.4729(4) 0.58716(19) 0.66047(16) 0.0304(9) Uani 1 1 d . . .
C23 C 0.5778(4) 0.5946(2) 0.68881(17) 0.0416(11) Uani 1 1 d . . .
H23 H 0.5960 0.6266 0.7144 0.050 Uiso 1 1 calc R . .
C24 C 0.6511(4) 0.5462(2) 0.67263(19) 0.0433(12) Uani 1 1 d . . .
H24 H 0.7288 0.5389 0.6848 0.052 Uiso 1 1 calc R . .
C25 C 0.5873(3) 0.5109(2) 0.63497(17) 0.0391(10) Uani 1 1 d . . .
H25 H 0.6161 0.4745 0.6174 0.047 Uiso 1 1 calc R . .
C26 C 0.2233(5) 0.7406(2) 0.51762(19) 0.0542(14) Uani 1 1 d . . .
H26A H 0.1521 0.7495 0.5387 0.081 Uiso 1 1 calc R . .
H26B H 0.2059 0.7097 0.4890 0.081 Uiso 1 1 calc R . .
H26C H 0.2516 0.7789 0.5003 0.081 Uiso 1 1 calc R . .
C27 C 0.4192(5) 0.7020(3) 0.5249(2) 0.0660(17) Uani 1 1 d . . .
H27A H 0.4512 0.7401 0.5087 0.099 Uiso 1 1 calc R . .
H27B H 0.4024 0.6720 0.4954 0.099 Uiso 1 1 calc R . .
H27C H 0.4761 0.6840 0.5506 0.099 Uiso 1 1 calc R . .
C28 C 0.5960(3) 0.40387(18) 0.48428(15) 0.0270(8) Uani 1 1 d . . .
C29 C 0.4977(3) 0.41154(19) 0.51719(16) 0.0275(9) Uani 1 1 d . . .
C30 C 0.4783(4) 0.37138(19) 0.56264(16) 0.0307(9) Uani 1 1 d . . .
H30 H 0.4112 0.3776 0.5851 0.037 Uiso 1 1 calc R . .
C31 C 0.5527(4) 0.32420(19) 0.57503(16) 0.0321(9) Uani 1 1 d . . .
H31 H 0.5369 0.2980 0.6057 0.038 Uiso 1 1 calc R . .
C32 C 0.6531(4) 0.31383(19) 0.54256(16) 0.0306(9) Uani 1 1 d . . .
C33 C 0.6759(3) 0.35473(18) 0.49736(15) 0.0299(9) Uani 1 1 d . . .
C34 C 0.7791(3) 0.3439(2) 0.46593(16) 0.0329(10) Uani 1 1 d . . .
H34 H 0.7973 0.3708 0.4360 0.040 Uiso 1 1 calc R . .
C35 C 0.8523(4) 0.2957(2) 0.47782(18) 0.0375(10) Uani 1 1 d . . .
H35 H 0.9208 0.2899 0.4563 0.045 Uiso 1 1 calc R . .
C36 C 0.8284(4) 0.2547(2) 0.52118(19) 0.0419(11) Uani 1 1 d . . .
H36 H 0.8793 0.2208 0.5283 0.050 Uiso 1 1 calc R . .
C37 C 0.7311(4) 0.2638(2) 0.55347(17) 0.0376(11) Uani 1 1 d . . .
H37 H 0.7158 0.2364 0.5834 0.045 Uiso 1 1 calc R . .
C38 C 0.6192(3) 0.44455(19) 0.43493(15) 0.0276(9) Uani 1 1 d . . .
C39 C 0.6573(3) 0.5044(2) 0.44014(15) 0.0344(9) Uani 1 1 d . . .
C40 C 0.6686(4) 0.5427(2) 0.39260(19) 0.0449(12) Uani 1 1 d . . .
H40 H 0.6944 0.5844 0.3968 0.054 Uiso 1 1 calc R . .
C41 C 0.6435(4) 0.5212(2) 0.34154(19) 0.0446(12) Uani 1 1 d . . .
H41 H 0.6509 0.5480 0.3106 0.054 Uiso 1 1 calc R . .
C42 C 0.6064(4) 0.4594(2) 0.33390(17) 0.0371(10) Uani 1 1 d . . .
C43 C 0.5947(4) 0.4201(2) 0.38092(16) 0.0309(9) Uani 1 1 d . . .
C44 C 0.5566(5) 0.3583(2) 0.37302(18) 0.0483(13) Uani 1 1 d . . .
H44 H 0.5473 0.3318 0.4041 0.058 Uiso 1 1 calc R . .
C45 C 0.5326(6) 0.3359(3) 0.3209(2) 0.0704(19) Uani 1 1 d . . .
H45 H 0.5087 0.2939 0.3161 0.085 Uiso 1 1 calc R . .
C46 C 0.5436(6) 0.3751(3) 0.2749(2) 0.0718(19) Uani 1 1 d . . .
H46 H 0.5251 0.3600 0.2391 0.086 Uiso 1 1 calc R . .
C47 C 0.5803(5) 0.4341(3) 0.28131(18) 0.0513(13) Uani 1 1 d . . .
H47 H 0.5891 0.4597 0.2496 0.062 Uiso 1 1 calc R . .
C48 C 0.3776(3) 0.47896(18) 0.46253(15) 0.0277(9) Uani 1 1 d . . .
H48 H 0.4124 0.4624 0.4301 0.033 Uiso 1 1 calc R . .
C49 C 0.2895(3) 0.52495(18) 0.45796(15) 0.0289(9) Uani 1 1 d . . .
C50 C 0.2366(4) 0.5479(2) 0.41108(19) 0.0418(11) Uani 1 1 d . . .
H50 H 0.2567 0.5386 0.3739 0.050 Uiso 1 1 calc R . .
C51 C 0.1477(5) 0.5875(2) 0.4289(2) 0.0570(15) Uani 1 1 d . . .
H51 H 0.0948 0.6100 0.4062 0.068 Uiso 1 1 calc R . .
C52 C 0.1518(4) 0.5874(2) 0.48632(19) 0.0455(12) Uani 1 1 d . . .
H52 H 0.1002 0.6104 0.5093 0.055 Uiso 1 1 calc R . .
C53 C 0.7969(6) 0.5148(4) 0.5131(3) 0.141(4) Uani 1 1 d . . .
H53A H 0.8116 0.4701 0.5102 0.211 Uiso 1 1 calc R . .
H53B H 0.8047 0.5278 0.5517 0.211 Uiso 1 1 calc R . .
H53C H 0.8538 0.5375 0.4905 0.211 Uiso 1 1 calc R . .
C54 C 0.6493(7) 0.5908(3) 0.5037(2) 0.090(2) Uani 1 1 d . . .
H54A H 0.7069 0.6185 0.4866 0.134 Uiso 1 1 calc R . .
H54B H 0.6467 0.5986 0.5436 0.134 Uiso 1 1 calc R . .
H54C H 0.5721 0.5987 0.4877 0.134 Uiso 1 1 calc R . .
C55 C 0.3109(6) 0.3437(3) 0.7091(2) 0.084(2) Uani 1 1 d . . .
H55A H 0.2682 0.3085 0.6933 0.127 Uiso 1 1 calc R . .
H55B H 0.3226 0.3368 0.7487 0.127 Uiso 1 1 calc R . .
H55C H 0.3870 0.3477 0.6909 0.127 Uiso 1 1 calc R . .
C56 C 0.0873(5) 0.4092(3) 0.7390(2) 0.080(2) Uani 1 1 d . . .
H56A H 0.0428 0.4481 0.7369 0.120 Uiso 1 1 calc R . .
H56B H 0.1065 0.4003 0.7777 0.120 Uiso 1 1 calc R . .
H56C H 0.0404 0.3751 0.7239 0.120 Uiso 1 1 calc R . .
C57 C 0.3113(6) 0.4787(3) 0.7339(2) 0.090(2) Uani 1 1 d . . .
H57A H 0.3869 0.4834 0.7154 0.135 Uiso 1 1 calc R . .
H57B H 0.3238 0.4670 0.7725 0.135 Uiso 1 1 calc R . .
H57C H 0.2687 0.5182 0.7323 0.135 Uiso 1 1 calc R . .
C58 C 0.1075(5) 0.3074(2) 0.6018(2) 0.0610(16) Uani 1 1 d . . .
H58A H 0.1848 0.2927 0.5903 0.092 Uiso 1 1 calc R . .
H58B H 0.0473 0.2869 0.5795 0.092 Uiso 1 1 calc R . .
H58C H 0.0953 0.2975 0.6409 0.092 Uiso 1 1 calc R . .
C59 C -0.0535(4) 0.4179(2) 0.6092(2) 0.0505(13) Uani 1 1 d . . .
H59A H -0.0682 0.4104 0.6485 0.076 Uiso 1 1 calc R . .
H59B H -0.1093 0.3941 0.5871 0.076 Uiso 1 1 calc R . .
H59C H -0.0627 0.4623 0.6013 0.076 Uiso 1 1 calc R . .
C60 C 0.1180(5) 0.4073(3) 0.5163(2) 0.0631(17) Uani 1 1 d . . .
H60A H 0.1152 0.4521 0.5090 0.095 Uiso 1 1 calc R . .
H60B H 0.0553 0.3865 0.4958 0.095 Uiso 1 1 calc R . .
H60C H 0.1937 0.3907 0.5045 0.095 Uiso 1 1 calc R . .
C61 C 0.2442(6) 0.3813(4) 0.3384(4) 0.072(3) Uani 0.599(8) 1 d PDU A 1
H61A H 0.2660 0.3871 0.3772 0.107 Uiso 0.599(8) 1 calc PR A 1
H61B H 0.2667 0.4182 0.3171 0.107 Uiso 0.599(8) 1 calc PR A 1
H61C H 0.2847 0.3447 0.3236 0.107 Uiso 0.599(8) 1 calc PR A 1
C62 C 0.1152(4) 0.3719(3) 0.3342(2) 0.049(3) Uani 0.599(8) 1 d PGDU A 1
C63 C 0.0384(6) 0.4189(2) 0.3494(2) 0.055(3) Uani 0.599(8) 1 d PGDU A 1
H63A H 0.0677 0.4575 0.3625 0.066 Uiso 0.599(8) 1 calc PR A 1
C64 C -0.0815(6) 0.4095(3) 0.3453(3) 0.048(2) Uani 0.599(8) 1 d PGDU A 1
H64A H -0.1340 0.4416 0.3557 0.058 Uiso 0.599(8) 1 calc PR A 1
C65 C -0.1245(4) 0.3531(4) 0.3260(4) 0.046(3) Uani 0.599(8) 1 d PGDU A 1
H65A H -0.2064 0.3466 0.3232 0.056 Uiso 0.599(8) 1 calc PR A 1
C66 C -0.0476(6) 0.3060(3) 0.3109(4) 0.050(4) Uani 0.599(8) 1 d PGDU A 1
H66A H -0.0770 0.2675 0.2977 0.059 Uiso 0.599(8) 1 calc PR A 1
C67 C 0.0723(6) 0.3154(3) 0.3150(4) 0.039(2) Uani 0.599(8) 1 d PGDU A 1
H67A H 0.1248 0.2833 0.3046 0.047 Uiso 0.599(8) 1 calc PR A 1
C68 C -0.0466(14) 0.4775(5) 0.3669(6) 0.097(6) Uani 0.401(8) 1 d PDU A 2
H68A H -0.1308 0.4778 0.3743 0.145 Uiso 0.401(8) 1 calc PR A 2
H68B H -0.0283 0.5091 0.3391 0.145 Uiso 0.401(8) 1 calc PR A 2
H68C H -0.0039 0.4867 0.4010 0.145 Uiso 0.401(8) 1 calc PR A 2
C69 C -0.0112(10) 0.4147(4) 0.3458(4) 0.052(4) Uani 0.401(8) 1 d PGDU A 2
C70 C -0.0974(7) 0.3725(5) 0.3307(6) 0.050(4) Uani 0.401(8) 1 d PGDU A 2
H70A H -0.1775 0.3837 0.3337 0.060 Uiso 0.401(8) 1 calc PR A 2
C71 C -0.0664(10) 0.3141(5) 0.3110(7) 0.057(6) Uani 0.401(8) 1 d PGDU A 2
H71A H -0.1253 0.2853 0.3006 0.068 Uiso 0.401(8) 1 calc PR A 2
C72 C 0.0508(12) 0.2979(4) 0.3066(6) 0.051(5) Uani 0.401(8) 1 d PGDU A 2
H72A H 0.0719 0.2579 0.2932 0.062 Uiso 0.401(8) 1 calc PR A 2
C73 C 0.1370(8) 0.3401(5) 0.3218(4) 0.053(4) Uani 0.401(8) 1 d PGDU A 2
H73A H 0.2170 0.3289 0.3187 0.063 Uiso 0.401(8) 1 calc PR A 2
C74 C 0.1060(8) 0.3985(5) 0.3414(4) 0.060(5) Uani 0.401(8) 1 d PGDU A 2
H74A H 0.1649 0.4273 0.3518 0.072 Uiso 0.401(8) 1 calc PR A 2

loop_
_atom_site_aniso_label
_atom_site_aniso_U_11
_atom_site_aniso_U_22
_atom_site_aniso_U_33
_atom_site_aniso_U_23
_atom_site_aniso_U_13
_atom_site_aniso_U_12
Y1 0.02754(17) 0.02546(18) 0.02578(16) -0.00089(16) 0.00034(16) -0.00136(16)
Si1 0.0437(8) 0.0391(8) 0.0371(6) 0.0097(6) 0.0044(5) -0.0041(6)
Si2 0.0345(6) 0.0329(7) 0.0454(7) 0.0015(6) 0.0032(6) -0.0069(5)
N1 0.0270(18) 0.0289(19) 0.0300(17) -0.0018(14) 0.0051(14) -0.0003(14)
N2 0.040(2) 0.044(2) 0.0267(17) -0.0038(15) 0.0109(16) 0.0001(19)
N3 0.0284(17) 0.036(2) 0.0266(17) -0.0047(15) -0.0029(14) 0.0012(15)
N4 0.0246(17) 0.0286(19) 0.0263(17) 0.0002(14) -0.0009(14) 0.0019(14)
N5 0.074(3) 0.031(2) 0.040(2) -0.0032(16) -0.021(2) -0.001(2)
N6 0.038(2) 0.0239(19) 0.0322(18) 0.0002(14) -0.0033(15) 0.0038(15)
N7 0.0328(18) 0.0302(18) 0.0324(17) 0.0022(14) 0.0020(16) -0.0035(17)
C1 0.030(2) 0.030(2) 0.0179(17) -0.0021(16) 0.0020(15) -0.0002(17)
C2 0.029(2) 0.038(2) 0.0198(18) -0.0030(16) 0.0022(15) -0.0037(18)
C3 0.039(2) 0.035(3) 0.031(2) -0.0067(19) 0.0050(19) -0.006(2)
C4 0.034(2) 0.045(3) 0.030(2) -0.006(2) 0.0021(18) -0.009(2)
C5 0.030(2) 0.045(3) 0.0233(19) -0.0030(18) 0.0009(17) 0.0006(19)
C6 0.029(2) 0.042(3) 0.0169(18) 0.0005(17) 0.0017(15) 0.0042(19)
C7 0.036(2) 0.041(3) 0.027(2) -0.0056(19) -0.0086(18) 0.004(2)
C8 0.050(3) 0.049(3) 0.034(2) -0.004(2) -0.008(2) 0.019(2)
C9 0.036(2) 0.071(4) 0.035(2) -0.009(2) -0.007(2) 0.017(3)
C10 0.035(2) 0.057(3) 0.027(2) -0.0075(19) -0.0071(19) 0.004(2)
C11 0.029(2) 0.031(2) 0.027(2) 0.0006(17) -0.0001(16) -0.0019(18)
C12 0.039(3) 0.036(2) 0.034(2) -0.0009(18) 0.0079(18) -0.004(2)
C13 0.049(3) 0.066(4) 0.048(3) -0.009(3) 0.020(2) -0.028(3)
C14 0.058(3) 0.074(4) 0.060(3) -0.018(3) 0.020(3) -0.037(3)
C15 0.040(3) 0.050(3) 0.042(3) -0.009(2) 0.006(2) -0.011(2)
C16 0.029(2) 0.033(2) 0.028(2) -0.0059(17) 0.0011(16) -0.0001(17)
C17 0.030(2) 0.040(2) 0.030(2) -0.0055(17) 0.0000(18) 0.0030(19)
C18 0.031(2) 0.054(3) 0.033(2) -0.008(2) 0.004(2) 0.007(2)
C19 0.043(3) 0.049(3) 0.040(2) -0.017(2) -0.002(2) 0.002(2)
C20 0.049(3) 0.060(3) 0.052(3) -0.023(3) -0.001(2) -0.017(3)
C21 0.040(2) 0.032(2) 0.028(2) -0.0035(18) 0.0018(18) 0.001(2)
C22 0.036(2) 0.031(2) 0.025(2) -0.0047(17) -0.0027(17) -0.0019(19)
C23 0.041(3) 0.051(3) 0.033(2) -0.008(2) -0.009(2) -0.002(2)
C24 0.030(2) 0.056(3) 0.044(3) -0.002(2) -0.012(2) 0.000(2)
C25 0.037(2) 0.040(3) 0.040(2) -0.004(2) -0.0020(18) 0.008(2)
C26 0.072(4) 0.057(3) 0.034(2) -0.003(2) 0.005(2) 0.014(3)
C27 0.058(3) 0.100(5) 0.040(3) -0.023(3) 0.019(3) 0.007(3)
C28 0.028(2) 0.029(2) 0.0240(19) -0.0026(16) -0.0041(16) -0.0005(17)
C29 0.028(2) 0.026(2) 0.029(2) -0.0018(17) -0.0027(16) 0.0004(17)
C30 0.033(2) 0.031(2) 0.028(2) -0.0041(18) 0.0035(17) 0.0000(18)
C31 0.039(2) 0.029(2) 0.028(2) 0.0020(17) -0.0060(17) -0.0005(18)
C32 0.041(2) 0.026(2) 0.0254(19) -0.0015(16) -0.0079(17) 0.0008(18)
C33 0.031(2) 0.029(2) 0.0290(19) -0.0041(16) -0.0068(17) 0.0017(18)
C34 0.033(2) 0.035(2) 0.031(2) -0.0043(18) -0.0034(17) 0.0014(19)
C35 0.034(2) 0.036(3) 0.043(2) -0.007(2) -0.005(2) 0.005(2)
C36 0.043(3) 0.031(2) 0.052(3) -0.003(2) -0.013(2) 0.011(2)
C37 0.047(3) 0.027(2) 0.038(2) 0.0008(19) -0.012(2) 0.0008(19)
C38 0.025(2) 0.031(2) 0.0269(19) -0.0024(16) 0.0013(16) 0.0019(17)
C39 0.037(2) 0.033(2) 0.034(2) 0.002(2) -0.0077(16) 0.000(2)
C40 0.049(3) 0.033(3) 0.052(3) 0.010(2) -0.012(2) -0.009(2)
C41 0.048(3) 0.049(3) 0.037(2) 0.017(2) -0.002(2) 0.002(2)
C42 0.039(3) 0.044(3) 0.029(2) 0.0029(19) 0.0038(19) 0.009(2)
C43 0.032(2) 0.035(2) 0.025(2) -0.0022(17) -0.0016(17) 0.0038(19)
C44 0.080(4) 0.035(3) 0.030(2) 0.000(2) -0.010(2) -0.005(3)
C45 0.133(6) 0.042(3) 0.037(3) -0.008(2) -0.031(3) 0.000(4)
C46 0.131(6) 0.053(4) 0.032(3) -0.004(2) -0.024(3) 0.009(4)
C47 0.070(4) 0.058(4) 0.025(2) 0.008(2) 0.004(2) 0.012(3)
C48 0.0243(19) 0.032(2) 0.0270(19) -0.0036(16) 0.0013(15) -0.0032(16)
C49 0.029(2) 0.030(2) 0.0276(18) 0.0005(15) -0.0014(16) 0.0017(18)
C50 0.052(3) 0.046(3) 0.028(2) 0.005(2) -0.012(2) 0.010(2)
C51 0.068(3) 0.059(3) 0.044(3) 0.003(2) -0.018(2) 0.027(3)
C52 0.052(3) 0.048(3) 0.037(2) -0.005(2) -0.005(2) 0.016(2)
C53 0.122(6) 0.157(8) 0.144(7) -0.106(6) -0.105(6) 0.085(6)
C54 0.150(7) 0.051(4) 0.068(4) -0.021(3) -0.033(4) 0.034(4)
C55 0.094(5) 0.086(5) 0.073(4) 0.015(3) -0.016(4) 0.036(4)
C56 0.076(4) 0.117(6) 0.047(3) 0.022(4) 0.009(3) -0.001(4)
C57 0.133(6) 0.101(5) 0.036(3) 0.018(3) -0.020(4) -0.060(5)
C58 0.055(3) 0.036(3) 0.092(5) -0.008(3) -0.007(3) -0.005(2)
C59 0.040(3) 0.048(3) 0.063(3) 0.002(3) -0.007(2) -0.003(2)
C60 0.062(4) 0.085(4) 0.042(3) -0.007(3) 0.002(3) -0.041(3)
C61 0.058(5) 0.072(6) 0.085(6) 0.002(5) 0.000(5) -0.002(5)
C62 0.049(5) 0.043(6) 0.055(5) 0.003(5) 0.008(4) 0.004(4)
C63 0.054(6) 0.053(6) 0.059(5) -0.002(5) 0.007(5) 0.005(5)
C64 0.047(5) 0.052(5) 0.045(4) -0.001(4) 0.007(4) 0.004(5)
C65 0.056(5) 0.046(6) 0.037(5) 0.005(4) 0.006(4) -0.004(5)
C66 0.050(6) 0.055(6) 0.043(6) 0.006(5) -0.016(5) -0.004(5)
C67 0.045(5) 0.035(5) 0.037(5) 0.005(4) -0.003(4) -0.001(4)
C68 0.090(9) 0.092(10) 0.108(10) -0.015(8) 0.006(7) 0.002(8)
C69 0.047(8) 0.050(7) 0.059(7) 0.001(6) 0.009(6) 0.021(6)
C70 0.051(7) 0.046(8) 0.052(7) -0.005(6) 0.011(6) -0.005(6)
C71 0.068(9) 0.048(9) 0.053(9) 0.012(7) 0.010(7) 0.003(7)
C72 0.056(8) 0.054(8) 0.043(7) 0.004(6) 0.000(6) -0.003(7)
C73 0.057(7) 0.049(8) 0.052(7) 0.009(6) 0.013(6) -0.001(6)
C74 0.059(8) 0.052(8) 0.070(8) 0.005(7) 0.013(7) 0.008(7)

loop_
_atom_type_symbol
_atom_type_description
_atom_type_scat_dispersion_real
_atom_type_scat_dispersion_imag
_atom_type_scat_source
C C 0.0033 0.0016 'International Tables Vol C Tables 4.2.6.8 and 6.1.1.4'
H H 0.0000 0.0000 'International Tables Vol C Tables 4.2.6.8 and 6.1.1.4'
N N 0.0061 0.0033 'International Tables Vol C Tables 4.2.6.8 and 6.1.1.4'
Si Si 0.0817 0.0704 'International Tables Vol C Tables 4.2.6.8 and 6.1.1.4'
Y Y -2.7962 3.5667 'International Tables Vol C Tables 4.2.6.8 and 6.1.1.4'

loop_
_geom_angle_atom_site_label_1
_geom_angle_atom_site_label_2
_geom_angle_atom_site_label_3
_geom_angle
N7 Y1 N3 116.92(12)
N7 Y1 N6 120.87(12)
N3 Y1 N6 122.20(12)
N7 Y1 N1 106.73(11)
N3 Y1 N1 71.81(11)
N6 Y1 N1 92.15(11)
N7 Y1 N4 108.85(11)
N3 Y1 N4 89.34(11)
N6 Y1 N4 72.20(11)
N1 Y1 N4 144.29(11)
N7 Si1 C56 113.9(2)
N7 Si1 C57 112.0(2)
C56 Si1 C57 105.7(3)
N7 Si1 C55 112.7(2)
C56 Si1 C55 107.2(3)
C57 Si1 C55 104.7(3)
N7 Si2 C60 110.5(2)
N7 Si2 C58 113.1(2)
C60 Si2 C58 106.4(3)
N7 Si2 C59 112.0(2)
C60 Si2 C59 106.8(3)
C58 Si2 C59 107.7(2)
C21 N1 C2 124.5(3)
C21 N1 Y1 113.1(3)
C2 N1 Y1 122.3(2)
C12 N2 C26 114.4(4)
C12 N2 C27 115.5(4)
C26 N2 C27 111.5(4)
C25 N3 C22 105.2(3)
C25 N3 Y1 139.2(3)
C22 N3 Y1 114.5(3)
C48 N4 C29 121.9(3)
C48 N4 Y1 113.0(2)
C29 N4 Y1 125.0(2)
C54 N5 C39 116.3(4)
C54 N5 C53 112.2(5)
C39 N5 C53 113.5(4)
C52 N6 C49 105.3(3)
C52 N6 Y1 140.2(3)
C49 N6 Y1 113.5(2)
Si1 N7 Si2 120.31(19)
Si1 N7 Y1 121.36(18)
Si2 N7 Y1 118.33(16)
C2 C1 C6 119.4(4)
C2 C1 C11 121.9(3)
C6 C1 C11 118.6(4)
C1 C2 N1 127.0(4)
C1 C2 C3 118.9(4)
N1 C2 C3 113.9(4)
C4 C3 C2 122.1(4)
C4 C3 H3 119.0
C2 C3 H3 119.0
C3 C4 C5 120.8(4)
C3 C4 H4 119.6
C5 C4 H4 119.6
C4 C5 C10 121.8(4)
C4 C5 C6 118.4(4)
C10 C5 C6 119.8(4)
C7 C6 C5 117.4(4)
C7 C6 C1 122.3(4)
C5 C6 C1 120.3(4)
C8 C7 C6 121.5(4)
C8 C7 H7 119.3
C6 C7 H7 119.3
C7 C8 C9 120.3(5)
C7 C8 H8 119.8
C9 C8 H8 119.8
C10 C9 C8 120.7(5)
C10 C9 H9 119.6
C8 C9 H9 119.6
C9 C10 C5 120.2(5)
C9 C10 H10 119.9
C5 C10 H10 119.9
C12 C11 C16 119.7(4)
C12 C11 C1 121.1(4)
C16 C11 C1 119.2(3)
C11 C12 C13 119.4(4)
C11 C12 N2 118.4(4)
C13 C12 N2 122.2(4)
C14 C13 C12 121.8(4)
C14 C13 H13 119.1
C12 C13 H13 119.1
C13 C14 C15 120.5(5)
C13 C14 H14 119.7
C15 C14 H14 119.7
C14 C15 C16 119.3(4)
C14 C15 C20 121.0(4)
C16 C15 C20 119.6(4)
C17 C16 C15 118.2(4)
C17 C16 C11 122.7(4)
C15 C16 C11 119.1(4)
C18 C17 C16 120.9(4)
C18 C17 H17 119.5
C16 C17 H17 119.5
C17 C18 C19 121.1(4)
C17 C18 H18 119.4
C19 C18 H18 119.4
C20 C19 C18 119.7(4)
C20 C19 H19 120.2
C18 C19 H19 120.2
C19 C20 C15 120.5(4)
C19 C20 H20 119.8
C15 C20 H20 119.8
N1 C21 C22 120.8(4)
N1 C21 H21 119.6
C22 C21 H21 119.6
C23 C22 N3 109.7(4)
C23 C22 C21 130.5(4)
N3 C22 C21 119.5(4)
C24 C23 C22 107.2(4)
C24 C23 H23 126.4
C22 C23 H23 126.4
C23 C24 C25 106.0(4)
C23 C24 H24 127.0
C25 C24 H24 127.0
N3 C25 C24 111.9(4)
N3 C25 H25 124.1
C24 C25 H25 124.1
N2 C26 H26A 109.5
N2 C26 H26B 109.5
H26A C26 H26B 109.5
N2 C26 H26C 109.5
H26A C26 H26C 109.5
H26B C26 H26C 109.5
N2 C27 H27A 109.5
N2 C27 H27B 109.5
H27A C27 H27B 109.5
N2 C27 H27C 109.5
H27A C27 H27C 109.5
H27B C27 H27C 109.5
C29 C28 C33 118.5(4)
C29 C28 C38 122.0(4)
C33 C28 C38 119.4(3)
C28 C29 C30 120.1(4)
C28 C29 N4 126.0(4)
C30 C29 N4 113.9(3)
C31 C30 C29 121.9(4)
C31 C30 H30 119.1
C29 C30 H30 119.1
C30 C31 C32 120.4(4)
C30 C31 H31 119.8
C32 C31 H31 119.8
C31 C32 C37 121.8(4)
C31 C32 C33 118.6(4)
C37 C32 C33 119.5(4)
C34 C33 C32 117.4(4)
C34 C33 C28 122.2(4)
C32 C33 C28 120.4(4)
C35 C34 C33 121.4(4)
C35 C34 H34 119.3
C33 C34 H34 119.3
C34 C35 C36 121.2(4)
C34 C35 H35 119.4
C36 C35 H35 119.4
C37 C36 C35 119.7(4)
C37 C36 H36 120.1
C35 C36 H36 120.1
C36 C37 C32 120.7(4)
C36 C37 H37 119.7
C32 C37 H37 119.7
C39 C38 C43 119.4(4)
C39 C38 C28 122.1(3)
C43 C38 C28 118.4(3)
C38 C39 C40 120.1(4)
C38 C39 N5 118.9(4)
C40 C39 N5 121.0(4)
C41 C40 C39 121.6(4)
C41 C40 H40 119.2
C39 C40 H40 119.2
C40 C41 C42 120.5(4)
C40 C41 H41 119.8
C42 C41 H41 119.8
C41 C42 C47 122.9(4)
C41 C42 C43 118.9(4)
C47 C42 C43 118.2(4)
C44 C43 C42 118.6(4)
C44 C43 C38 121.9(4)
C42 C43 C38 119.5(4)
C45 C44 C43 121.0(5)
C45 C44 H44 119.5
C43 C44 H44 119.5
C44 C45 C46 119.8(5)
C44 C45 H45 120.1
C46 C45 H45 120.1
C47 C46 C45 120.3(5)
C47 C46 H46 119.8
C45 C46 H46 119.8
C46 C47 C42 122.0(4)
C46 C47 H47 119.0
C42 C47 H47 119.0
N4 C48 C49 120.6(3)
N4 C48 H48 119.7
C49 C48 H48 119.7
C50 C49 N6 110.4(4)
C50 C49 C48 128.9(4)
N6 C49 C48 120.6(3)
C49 C50 C51 106.5(4)
C49 C50 H50 126.7
C51 C50 H50 126.7
C52 C51 C50 106.5(4)
C52 C51 H51 126.7
C50 C51 H51 126.7
N6 C52 C51 111.2(4)
N6 C52 H52 124.4
C51 C52 H52 124.4
N5 C53 H53A 109.5
N5 C53 H53B 109.5
H53A C53 H53B 109.5
N5 C53 H53C 109.5
H53A C53 H53C 109.5
H53B C53 H53C 109.5
N5 C54 H54A 109.5
N5 C54 H54B 109.5
H54A C54 H54B 109.5
N5 C54 H54C 109.5
H54A C54 H54C 109.5
H54B C54 H54C 109.5
Si1 C55 H55A 109.5
Si1 C55 H55B 109.5
H55A C55 H55B 109.5
Si1 C55 H55C 109.5
H55A C55 H55C 109.5
H55B C55 H55C 109.5
Si1 C56 H56A 109.5
Si1 C56 H56B 109.5
H56A C56 H56B 109.5
Si1 C56 H56C 109.5
H56A C56 H56C 109.5
H56B C56 H56C 109.5
Si1 C57 H57A 109.5
Si1 C57 H57B 109.5
H57A C57 H57B 109.5
Si1 C57 H57C 109.5
H57A C57 H57C 109.5
H57B C57 H57C 109.5
Si2 C58 H58A 109.5
Si2 C58 H58B 109.5
H58A C58 H58B 109.5
Si2 C58 H58C 109.5
H58A C58 H58C 109.5
H58B C58 H58C 109.5
Si2 C59 H59A 109.5
Si2 C59 H59B 109.5
H59A C59 H59B 109.5
Si2 C59 H59C 109.5
H59A C59 H59C 109.5
H59B C59 H59C 109.5
Si2 C60 H60A 109.5
Si2 C60 H60B 109.5
H60A C60 H60B 109.5
Si2 C60 H60C 109.5
H60A C60 H60C 109.5
H60B C60 H60C 109.5
C63 C62 C67 120.0
C63 C62 C61 120.6(5)
C67 C62 C61 119.4(5)
C62 C63 C64 120.0
C62 C63 H63A 120.0
C64 C63 H63A 120.0
C63 C64 C65 120.0
C63 C64 H64A 120.0
C65 C64 H64A 120.0
C66 C65 C64 120.0
C66 C65 H65A 120.0
C64 C65 H65A 120.0
C65 C66 C67 120.0
C65 C66 H66A 120.0
C67 C66 H66A 120.0
C66 C67 C62 120.0
C66 C67 H67A 120.0
C62 C67 H67A 120.0
C69 C68 H68A 109.5
C69 C68 H68B 109.5
H68A C68 H68B 109.5
C69 C68 H68C 109.5
H68A C68 H68C 109.5
H68B C68 H68C 109.5
C70 C69 C74 120.0
C70 C69 C68 119.1(7)
C74 C69 C68 120.9(7)
C69 C70 C71 120.0
C69 C70 H70A 120.0
C71 C70 H70A 120.0
C72 C71 C70 120.0
C72 C71 H71A 120.0
C70 C71 H71A 120.0
C71 C72 C73 120.0
C71 C72 H72A 120.0
C73 C72 H72A 120.0
C74 C73 C72 120.0
C74 C73 H73A 120.0
C72 C73 H73A 120.0
C73 C74 C69 120.0
C73 C74 H74A 120.0
C69 C74 H74A 120.0

loop_
_geom_bond_atom_site_label_1
_geom_bond_atom_site_label_2
_geom_bond_distance
Y1 N7 2.208(3)
Y1 N3 2.300(3)
Y1 N6 2.319(3)
Y1 N1 2.419(3)
Y1 N4 2.425(3)
Si1 N7 1.732(3)
Si1 C56 1.859(6)
Si1 C57 1.865(6)
Si1 C55 1.879(6)
Si2 N7 1.732(4)
Si2 C60 1.864(5)
Si2 C58 1.865(5)
Si2 C59 1.867(5)
N1 C21 1.307(5)
N1 C2 1.416(5)
N2 C12 1.421(5)
N2 C26 1.448(6)
N2 C27 1.452(6)
N3 C25 1.354(5)
N3 C22 1.399(5)
N4 C48 1.314(5)
N4 C29 1.427(5)
N5 C54 1.413(6)
N5 C39 1.430(5)
N5 C53 1.431(7)
N6 C52 1.349(5)
N6 C49 1.396(5)
C1 C2 1.392(5)
C1 C6 1.436(5)
C1 C11 1.498(5)
C2 C3 1.429(5)
C3 C4 1.358(6)
C3 H3 0.9500
C4 C5 1.411(6)
C4 H4 0.9500
C5 C10 1.419(6)
C5 C6 1.427(6)
C6 C7 1.415(6)
C7 C8 1.367(6)
C7 H7 0.9500
C8 C9 1.398(7)
C8 H8 0.9500
C9 C10 1.361(6)
C9 H9 0.9500
C10 H10 0.9500
C11 C12 1.391(5)
C11 C16 1.447(5)
C12 C13 1.409(6)
C13 C14 1.367(7)
C13 H13 0.9500
C14 C15 1.411(6)
C14 H14 0.9500
C15 C16 1.417(6)
C15 C20 1.428(6)
C16 C17 1.409(5)
C17 C18 1.364(5)
C17 H17 0.9500
C18 C19 1.410(6)
C18 H18 0.9500
C19 C20 1.359(6)
C19 H19 0.9500
C20 H20 0.9500
C21 C22 1.410(6)
C21 H21 0.9500
C22 C23 1.393(6)
C23 C24 1.392(6)
C23 H23 0.9500
C24 C25 1.394(6)
C24 H24 0.9500
C25 H25 0.9500
C26 H26A 0.9800
C26 H26B 0.9800
C26 H26C 0.9800
C27 H27A 0.9800
C27 H27B 0.9800
C27 H27C 0.9800
C28 C29 1.388(5)
C28 C33 1.433(5)
C28 C38 1.505(5)
C29 C30 1.417(5)
C30 C31 1.358(5)
C30 H30 0.9500
C31 C32 1.410(6)
C31 H31 0.9500
C32 C37 1.423(6)
C32 C33 1.428(5)
C33 C34 1.424(6)
C34 C35 1.362(6)
C34 H34 0.9500
C35 C36 1.398(6)
C35 H35 0.9500
C36 C37 1.375(6)
C36 H36 0.9500
C37 H37 0.9500
C38 C39 1.365(6)
C38 C43 1.437(5)
C39 C40 1.421(6)
C40 C41 1.351(6)
C40 H40 0.9500
C41 C42 1.409(6)
C41 H41 0.9500
C42 C47 1.416(6)
C42 C43 1.424(6)
C43 C44 1.412(6)
C44 C45 1.380(6)
C44 H44 0.9500
C45 C46 1.403(7)
C45 H45 0.9500
C46 C47 1.346(7)
C46 H46 0.9500
C47 H47 0.9500
C48 C49 1.416(5)
C48 H48 0.9500
C49 C50 1.378(5)
C50 C51 1.394(6)
C50 H50 0.9500
C51 C52 1.392(6)
C51 H51 0.9500
C52 H52 0.9500
C53 H53A 0.9800
C53 H53B 0.9800
C53 H53C 0.9800
C54 H54A 0.9800
C54 H54B 0.9800
C54 H54C 0.9800
C55 H55A 0.9800
C55 H55B 0.9800
C55 H55C 0.9800
C56 H56A 0.9800
C56 H56B 0.9800
C56 H56C 0.9800
C57 H57A 0.9800
C57 H57B 0.9800
C57 H57C 0.9800
C58 H58A 0.9800
C58 H58B 0.9800
C58 H58C 0.9800
C59 H59A 0.9800
C59 H59B 0.9800
C59 H59C 0.9800
C60 H60A 0.9800
C60 H60B 0.9800
C60 H60C 0.9800
C61 C62 1.494(7)
C61 H61A 0.9800
C61 H61B 0.9800
C61 H61C 0.9800
C62 C63 1.3900
C62 C67 1.3900
C63 C64 1.3900
C63 H63A 0.9500
C64 C65 1.3900
C64 H64A 0.9500
C65 C66 1.3900
C65 H65A 0.9500
C66 C67 1.3900
C66 H66A 0.9500
C67 H67A 0.9500
C68 C69 1.499(8)
C68 H68A 0.9800
C68 H68B 0.9800
C68 H68C 0.9800
C69 C70 1.3900
C69 C74 1.3900
C70 C71 1.3900
C70 H70A 0.9500
C71 C72 1.3900
C71 H71A 0.9500
C72 C73 1.3900
C72 H72A 0.9500
C73 C74 1.3900
C73 H73A 0.9500
C74 H74A 0.9500

loop_
_geom_torsion_atom_site_label_1
_geom_torsion_atom_site_label_2
_geom_torsion_atom_site_label_3
_geom_torsion_atom_site_label_4
_geom_torsion
N7 Y1 N1 C21 109.0(3)
N3 Y1 N1 C21 -4.5(3)
N6 Y1 N1 C21 -127.8(3)
N4 Y1 N1 C21 -66.0(3)
N7 Y1 N1 C2 -68.5(3)
N3 Y1 N1 C2 178.0(3)
N6 Y1 N1 C2 54.7(3)
N4 Y1 N1 C2 116.5(3)
N7 Y1 N3 C25 70.5(4)
N6 Y1 N3 C25 -108.8(4)
N1 Y1 N3 C25 170.4(4)
N4 Y1 N3 C25 -40.4(4)
N7 Y1 N3 C22 -95.7(3)
N6 Y1 N3 C22 85.0(3)
N1 Y1 N3 C22 4.3(3)
N4 Y1 N3 C22 153.4(3)
N7 Y1 N4 C48 114.9(3)
N3 Y1 N4 C48 -126.7(3)
N6 Y1 N4 C48 -2.4(3)
N1 Y1 N4 C48 -70.2(3)
N7 Y1 N4 C29 -61.4(3)
N3 Y1 N4 C29 56.9(3)
N6 Y1 N4 C29 -178.8(3)
N1 Y1 N4 C29 113.5(3)
N7 Y1 N6 C52 67.5(5)
N3 Y1 N6 C52 -113.3(5)
N1 Y1 N6 C52 -43.5(5)
N4 Y1 N6 C52 169.2(5)
N7 Y1 N6 C49 -99.0(3)
N3 Y1 N6 C49 80.3(3)
N1 Y1 N6 C49 150.1(3)
N4 Y1 N6 C49 2.8(3)
C56 Si1 N7 Si2 -45.8(3)
C57 Si1 N7 Si2 -165.7(3)
C55 Si1 N7 Si2 76.6(3)
C56 Si1 N7 Y1 134.6(3)
C57 Si1 N7 Y1 14.7(4)
C55 Si1 N7 Y1 -103.0(3)
C60 Si2 N7 Si1 -166.4(3)
C58 Si2 N7 Si1 -47.3(3)
C59 Si2 N7 Si1 74.6(3)
C60 Si2 N7 Y1 13.1(3)
C58 Si2 N7 Y1 132.3(2)
C59 Si2 N7 Y1 -105.8(2)
N3 Y1 N7 Si1 20.4(2)
N6 Y1 N7 Si1 -160.38(18)
N1 Y1 N7 Si1 -57.4(2)
N4 Y1 N7 Si1 119.54(19)
N3 Y1 N7 Si2 -159.20(17)
N6 Y1 N7 Si2 20.1(2)
N1 Y1 N7 Si2 123.09(18)
N4 Y1 N7 Si2 -60.0(2)
C6 C1 C2 N1 173.9(3)
C11 C1 C2 N1 -5.4(6)
C6 C1 C2 C3 -0.9(5)
C11 C1 C2 C3 179.8(3)
C21 N1 C2 C1 37.5(6)
Y1 N1 C2 C1 -145.3(3)
C21 N1 C2 C3 -147.5(4)
Y1 N1 C2 C3 29.7(4)
C1 C2 C3 C4 -0.2(6)
N1 C2 C3 C4 -175.7(4)
C2 C3 C4 C5 0.8(6)
C3 C4 C5 C10 -178.7(4)
C3 C4 C5 C6 -0.2(6)
C4 C5 C6 C7 177.7(4)
C10 C5 C6 C7 -3.8(5)
C4 C5 C6 C1 -0.9(5)
C10 C5 C6 C1 177.5(3)
C2 C1 C6 C7 -177.1(3)
C11 C1 C6 C7 2.2(5)
C2 C1 C6 C5 1.5(5)
C11 C1 C6 C5 -179.2(3)
C5 C6 C7 C8 2.3(6)
C1 C6 C7 C8 -179.1(4)
C6 C7 C8 C9 1.0(6)
C7 C8 C9 C10 -2.9(7)
C8 C9 C10 C5 1.3(6)
C4 C5 C10 C9 -179.5(4)
C6 C5 C10 C9 2.1(6)
C2 C1 C11 C12 68.3(5)
C6 C1 C11 C12 -111.0(4)
C2 C1 C11 C16 -111.1(4)
C6 C1 C11 C16 69.6(5)
C16 C11 C12 C13 1.9(7)
C1 C11 C12 C13 -177.6(4)
C16 C11 C12 N2 -179.2(4)
C1 C11 C12 N2 1.4(6)
C26 N2 C12 C11 77.9(5)
C27 N2 C12 C11 -150.5(4)
C26 N2 C12 C13 -103.1(5)
C27 N2 C12 C13 28.4(6)
C11 C12 C13 C14 -3.4(8)
N2 C12 C13 C14 177.7(5)
C12 C13 C14 C15 1.5(9)
C13 C14 C15 C16 1.8(9)
C13 C14 C15 C20 -179.2(6)
C14 C15 C16 C17 176.9(5)
C20 C15 C16 C17 -2.1(7)
C14 C15 C16 C11 -3.2(7)
C20 C15 C16 C11 177.8(4)
C12 C11 C16 C17 -178.8(4)
C1 C11 C16 C17 0.7(6)
C12 C11 C16 C15 1.4(6)
C1 C11 C16 C15 -179.2(4)
C15 C16 C17 C18 1.0(6)
C11 C16 C17 C18 -178.9(4)
C16 C17 C18 C19 1.0(7)
C17 C18 C19 C20 -1.8(7)
C18 C19 C20 C15 0.7(8)
C14 C15 C20 C19 -177.7(5)
C16 C15 C20 C19 1.3(8)
C2 N1 C21 C22 -178.3(4)
Y1 N1 C21 C22 4.2(5)
C25 N3 C22 C23 0.3(5)
Y1 N3 C22 C23 171.0(3)
C25 N3 C22 C21 -174.7(4)
Y1 N3 C22 C21 -4.0(5)
N1 C21 C22 C23 -174.2(4)
N1 C21 C22 N3 -0.4(6)
N3 C22 C23 C24 -0.1(5)
C21 C22 C23 C24 174.2(4)
C22 C23 C24 C25 -0.2(5)
C22 N3 C25 C24 -0.5(5)
Y1 N3 C25 C24 -167.5(3)
C23 C24 C25 N3 0.5(5)
C33 C28 C29 C30 0.2(6)
C38 C28 C29 C30 178.8(4)
C33 C28 C29 N4 177.9(3)
C38 C28 C29 N4 -3.5(6)
C48 N4 C29 C28 37.1(6)
Y1 N4 C29 C28 -146.8(3)
C48 N4 C29 C30 -145.0(4)
Y1 N4 C29 C30 31.0(4)
C28 C29 C30 C31 -1.0(6)
N4 C29 C30 C31 -178.9(4)
C29 C30 C31 C32 0.2(6)
C30 C31 C32 C37 -178.3(4)
C30 C31 C32 C33 1.4(6)
C31 C32 C33 C34 178.8(4)
C37 C32 C33 C34 -1.5(5)
C31 C32 C33 C28 -2.2(6)
C37 C32 C33 C28 177.5(4)
C29 C28 C33 C34 -179.7(4)
C38 C28 C33 C34 1.7(6)
C29 C28 C33 C32 1.4(6)
C38 C28 C33 C32 -177.3(3)
C32 C33 C34 C35 1.1(6)
C28 C33 C34 C35 -177.9(4)
C33 C34 C35 C36 0.5(6)
C34 C35 C36 C37 -1.7(6)
C35 C36 C37 C32 1.2(6)
C31 C32 C37 C36 180.0(4)
C33 C32 C37 C36 0.4(6)
C29 C28 C38 C39 74.8(5)
C33 C28 C38 C39 -106.6(5)
C29 C28 C38 C43 -102.1(5)
C33 C28 C38 C43 76.5(5)
C43 C38 C39 C40 2.2(6)
C28 C38 C39 C40 -174.7(4)
C43 C38 C39 N5 179.9(4)
C28 C38 C39 N5 3.1(6)
C54 N5 C39 C38 -141.7(5)
C53 N5 C39 C38 85.8(6)
C54 N5 C39 C40 36.0(7)
C53 N5 C39 C40 -96.4(6)
C38 C39 C40 C41 -0.6(7)
N5 C39 C40 C41 -178.4(4)
C39 C40 C41 C42 -0.8(7)
C40 C41 C42 C47 -179.2(5)
C40 C41 C42 C43 0.6(7)
C41 C42 C43 C44 179.5(4)
C47 C42 C43 C44 -0.8(6)
C41 C42 C43 C38 1.0(6)
C47 C42 C43 C38 -179.3(4)
C39 C38 C43 C44 179.2(4)
C28 C38 C43 C44 -3.8(6)
C39 C38 C43 C42 -2.3(6)
C28 C38 C43 C42 174.6(4)
C42 C43 C44 C45 1.0(8)
C38 C43 C44 C45 179.4(5)
C43 C44 C45 C46 -1.4(10)
C44 C45 C46 C47 1.7(10)
C45 C46 C47 C42 -1.5(10)
C41 C42 C47 C46 -179.2(5)
C43 C42 C47 C46 1.1(8)
C29 N4 C48 C49 178.3(3)
Y1 N4 C48 C49 1.8(4)
C52 N6 C49 C50 1.9(5)
Y1 N6 C49 C50 172.9(3)
C52 N6 C49 C48 -174.2(4)
Y1 N6 C49 C48 -3.1(5)
N4 C48 C49 C50 -174.4(4)
N4 C48 C49 N6 0.9(6)
N6 C49 C50 C51 -1.7(5)
C48 C49 C50 C51 174.0(4)
C49 C50 C51 C52 0.8(6)
C49 N6 C52 C51 -1.4(5)
Y1 N6 C52 C51 -168.5(4)
C50 C51 C52 N6 0.4(6)
C67 C62 C63 C64 0.0
C61 C62 C63 C64 -179.98(9)
C62 C63 C64 C65 0.0
C63 C64 C65 C66 0.0
C64 C65 C66 C67 0.0
C65 C66 C67 C62 0.0
C63 C62 C67 C66 0.0
C61 C62 C67 C66 179.98(9)
C74 C69 C70 C71 0.0
C68 C69 C70 C71 179.98(8)
C69 C70 C71 C72 0.0
C70 C71 C72 C73 0.0
C71 C72 C73 C74 0.0
C72 C73 C74 C69 0.0
C70 C69 C74 C73 0.0
C68 C69 C74 C73 -179.98(9)
